data_7049079
loop_
_publ_author_name
'Bulatov, Evgeny'
'Haukka, Matti'

_publ_section_title
;
 Non-conventional synthesis and photophysical studies of platinum(ii)
 complexes with methylene bridged 2,2'-dipyridylamine derivatives.
;
_journal_issue 10
_journal_name_full 'Dalton transactions (Cambridge, England : 2003)'
_journal_page_first 3369
_journal_page_last 3379
_journal_paper_doi 10.1039/c8dt03912g
_journal_volume 48
_journal_year 2019
_chemical_formula_moiety 'C17 H14 N4 O2'
_chemical_formula_sum 'C17 H14 N4 O2'
_chemical_formula_weight 306.32
_chemical_name_systematic 2-nitrobenzyldi(2-pyridyl)amine
_space_group_crystal_system triclinic
_space_group_IT_number 2
_space_group_name_Hall '-P 1'
_space_group_name_H-M_alt 'P -1'
_symmetry_space_group_name_Hall '-P 1'
_symmetry_space_group_name_H-M 'P -1'
_atom_sites_solution_hydrogens geom
_audit_creation_date 2018-06-18
_audit_creation_method
;
Olex2 1.2
(compiled 2015.09.30 svn.r3233 for OlexSys, GUI svn.r5103)
;
_audit_update_record
;
2018-09-21 deposited with the CCDC.
2019-02-12 downloaded from the CCDC.
;
_cell_angle_alpha 106.3640(10)
_cell_angle_beta 90.718(2)
_cell_angle_gamma 98.779(2)
_cell_formula_units_Z 4
_cell_length_a 10.4865(3)
_cell_length_b 11.5093(4)
_cell_length_c 12.7272(4)
_cell_measurement_reflns_used 6091
_cell_measurement_temperature 170
_cell_measurement_theta_max 27.48
_cell_measurement_theta_min 1.00
_cell_volume 1454.08(8)
_computing_cell_refinement 'Denzo/Scalepack (Otwinowski & Minor, 1997)'
_computing_data_collection 'Collect (Bruker AXS BV, 1997-2008)'
_computing_data_reduction 'Denzo/Scalepack (Otwinowski & Minor, 1997)'
_computing_molecular_graphics 'Olex2 (Dolomanov et al., 2009)'
_computing_publication_material 'Olex2 (Dolomanov et al., 2009)'
_computing_structure_refinement 'ShelXL (Sheldrick, 2015)'
_computing_structure_solution 'ShelXT (Sheldrick, 2015)'
_diffrn_ambient_temperature 170
_diffrn_detector 'Bruker APEX2 area detector'
_diffrn_detector_area_resol_mean 16
_diffrn_detector_type 'CCD area detector'
_diffrn_measured_fraction_theta_full 0.993
_diffrn_measured_fraction_theta_max 0.988
_diffrn_measurement_device '\k-geometry diffractometer'
_diffrn_measurement_device_type bruker
_diffrn_measurement_method '\f scans and \w scans with \k offset'
_diffrn_radiation_monochromator 'horizontally mounted graphite crystal'
_diffrn_radiation_probe x-ray
_diffrn_radiation_type MoK\a
_diffrn_radiation_wavelength 0.71073
_diffrn_reflns_av_R_equivalents 0.0346
_diffrn_reflns_av_unetI/netI 0.0486
_diffrn_reflns_Laue_measured_fraction_full 0.993
_diffrn_reflns_Laue_measured_fraction_max 0.988
_diffrn_reflns_limit_h_max 13
_diffrn_reflns_limit_h_min -13
_diffrn_reflns_limit_k_max 14
_diffrn_reflns_limit_k_min -14
_diffrn_reflns_limit_l_max 16
_diffrn_reflns_limit_l_min -16
_diffrn_reflns_number 18033
_diffrn_reflns_point_group_measured_fraction_full 0.993
_diffrn_reflns_point_group_measured_fraction_max 0.988
_diffrn_reflns_theta_full 26.000
_diffrn_reflns_theta_max 27.523
_diffrn_reflns_theta_min 1.670
_diffrn_source 'sealed tube'
_diffrn_source_type 'Incoatec I\ms'
_exptl_absorpt_coefficient_mu 0.096
_exptl_absorpt_correction_T_max 0.7456
_exptl_absorpt_correction_T_min 0.6152
_exptl_absorpt_correction_type multi-scan
_exptl_absorpt_process_details 'SADABS-2012/1 (Bruker,2012) was used for absorption correction.'
_exptl_crystal_colour colourless
_exptl_crystal_colour_primary colourless
_exptl_crystal_density_diffrn 1.399
_exptl_crystal_density_method 'not measured'
_exptl_crystal_description block
_exptl_crystal_F_000 640
_exptl_crystal_size_max 0.253
_exptl_crystal_size_mid 0.171
_exptl_crystal_size_min 0.155
_refine_diff_density_max 0.312
_refine_diff_density_min -0.300
_refine_diff_density_rms 0.050
_refine_ls_extinction_method none
_refine_ls_goodness_of_fit_ref 1.036
_refine_ls_hydrogen_treatment constr
_refine_ls_matrix_type full
_refine_ls_number_parameters 434
_refine_ls_number_reflns 6617
_refine_ls_number_restraints 26
_refine_ls_restrained_S_all 1.064
_refine_ls_R_factor_all 0.0856
_refine_ls_R_factor_gt 0.0576
_refine_ls_shift/su_max 0.000
_refine_ls_shift/su_mean 0.000
_refine_ls_structure_factor_coef Fsqd
_refine_ls_weighting_details 'w=1/[\s^2^(Fo^2^)+(0.0413P)^2^+1.1185P] where P=(Fo^2^+2Fc^2^)/3'
_refine_ls_weighting_scheme calc
_refine_ls_wR_factor_gt 0.1251
_refine_ls_wR_factor_ref 0.1413
_reflns_Friedel_coverage 0.000
_reflns_number_gt 4815
_reflns_number_total 6617
_reflns_threshold_expression 'I > 2\s(I)'
_cod_data_source_file c8dt03912g2.cif
_cod_data_source_block eb127_ds
_cod_depositor_comments 'Adding full bibliography for 7049077--7049089.cif.'
_cod_database_code 7049079
_shelx_space_group_comment
;
The symmetry employed for this shelxl refinement is uniquely defined
by the following loop, which should always be used as a source of
symmetry information in preference to the above space-group names.
They are only intended as comments.
;
_shelx_estimated_absorpt_t_max 0.985
_shelx_estimated_absorpt_t_min 0.976
_olex2_refinement_description
;
1. Fixed Uiso
 At 1.2 times of:
  All C(H) groups, All C(H,H) groups
2. Restrained distances
 O1-N4 \\sim O1B-N4
 with sigma of 0.01
 O2-N4 \\sim O2B-N4
 with sigma of 0.01
3. Uiso/Uaniso restraints and constraints
Uanis(O1B) \\sim Ueq, Uanis(O1) \\sim Ueq, Uanis(O2) \\sim Ueq, Uanis(O2B)
\\sim Ueq: with sigma of 0.002 and sigma for terminal atoms of 0.004
4. Others
 Sof(O1)=Sof(O2)=1-FVAR(1)
 Sof(O1B)=Sof(O2B)=FVAR(1)
5.a Secondary CH2 refined with riding coordinates:
 C11(H11A,H11B), C11A(H11C,H11D)
5.b Aromatic/amide H refined with riding coordinates:
 C2(H2), C3(H3), C4(H4), C5(H5), C7(H7), C8(H8), C9(H9), C10(H10), C14(H14),
 C15(H15), C16(H16), C17(H17), C2A(H2A), C3A(H3A), C4A(H4A), C5A(H5A), C7A(H7A),
  C8A(H8A), C9A(H9A), C10A(H10A), C14A(H14A), C15A(H15A), C16A(H16A), C17A(H17A)
;
_shelx_shelxl_version_number 2014/7
_olex2_submission_special_instructions 'No special instructions were received'

loop_
_space_group_symop_operation_xyz
'x, y, z'
'-x, -y, -z'

loop_
_atom_site_label
_atom_site_type_symbol
_atom_site_fract_x
_atom_site_fract_y
_atom_site_fract_z
_atom_site_U_iso_or_equiv
_atom_site_adp_type
_atom_site_occupancy
_atom_site_site_symmetry_order
_atom_site_calc_flag
_atom_site_refinement_flags_posn
_atom_site_refinement_flags_adp
_atom_site_refinement_flags_occupancy
_atom_site_disorder_assembly
_atom_site_disorder_group
O1 O 0.1223(3) 0.5729(4) -0.0369(3) 0.0548(10) Uani 0.796(9) 1 d D U P A 1
O2 O -0.0211(2) 0.6893(3) 0.0070(4) 0.0738(13) Uani 0.796(9) 1 d D U P A 1
O1B O 0.1296(12) 0.6227(14) -0.0586(8) 0.056(3) Uani 0.204(9) 1 d D U P A 2
O2B O -0.0276(8) 0.6477(13) 0.0595(11) 0.066(4) Uani 0.204(9) 1 d D U P A 2
N1 N 0.53110(16) 0.82927(17) -0.04310(15) 0.0342(4) Uani 1 1 d . . . . .
N2 N 0.47771(17) 0.55250(17) 0.16036(14) 0.0340(4) Uani 1 1 d . . . . .
N3 N 0.51100(14) 0.68189(15) 0.05019(13) 0.0272(4) Uani 1 1 d . . . . .
N4 N 0.08404(17) 0.6629(2) 0.02468(19) 0.0466(5) Uani 1 1 d D . . . .
C1 C 0.58563(18) 0.74363(18) -0.01437(15) 0.0270(4) Uani 1 1 d . . . . .
C2 C 0.70382(18) 0.71266(19) -0.05171(16) 0.0304(4) Uani 1 1 d . . . . .
H2 H 0.7397 0.6508 -0.0310 0.036 Uiso 1 1 calc R . . . .
C3 C 0.7673(2) 0.7740(2) -0.11925(17) 0.0347(5) Uani 1 1 d . . . . .
H3 H 0.8485 0.7555 -0.1451 0.042 Uiso 1 1 calc R . . . .
C4 C 0.7126(2) 0.8627(2) -0.14949(18) 0.0382(5) Uani 1 1 d . . . . .
H4 H 0.7550 0.9059 -0.1962 0.046 Uiso 1 1 calc R . . . .
C5 C 0.5953(2) 0.8863(2) -0.10989(18) 0.0389(5) Uani 1 1 d . . . . .
H5 H 0.5572 0.9467 -0.1310 0.047 Uiso 1 1 calc R . . . .
C6 C 0.56247(18) 0.63118(18) 0.12627(15) 0.0276(4) Uani 1 1 d . . . . .
C7 C 0.69139(19) 0.6642(2) 0.16731(16) 0.0335(5) Uani 1 1 d . . . . .
H7 H 0.7490 0.7235 0.1449 0.040 Uiso 1 1 calc R . . . .
C8 C 0.7325(2) 0.6082(2) 0.24114(18) 0.0417(6) Uani 1 1 d . . . . .
H8 H 0.8202 0.6271 0.2686 0.050 Uiso 1 1 calc R . . . .
C9 C 0.6460(2) 0.5245(2) 0.27547(17) 0.0425(6) Uani 1 1 d . . . . .
H9 H 0.6729 0.4844 0.3258 0.051 Uiso 1 1 calc R . . . .
C10 C 0.5205(2) 0.5016(2) 0.23414(17) 0.0396(5) Uani 1 1 d . . . . .
H10 H 0.4601 0.4464 0.2591 0.047 Uiso 1 1 calc R . . . .
C11 C 0.37058(17) 0.66094(19) 0.02981(16) 0.0281(4) Uani 1 1 d . . . . .
H11A H 0.3361 0.5748 0.0261 0.034 Uiso 1 1 calc R . . . .
H11B H 0.3504 0.6728 -0.0423 0.034 Uiso 1 1 calc R . . . .
C12 C 0.30323(18) 0.74558(18) 0.11720(15) 0.0271(4) Uani 1 1 d . . . . .
C13 C 0.17010(19) 0.7445(2) 0.11787(18) 0.0349(5) Uani 1 1 d . . . . .
C14 C 0.1120(2) 0.8190(2) 0.2019(2) 0.0482(7) Uani 1 1 d . . . . .
H14 H 0.0207 0.8141 0.1997 0.058 Uiso 1 1 calc R . . . .
C15 C 0.1866(3) 0.8994(2) 0.2881(2) 0.0500(7) Uani 1 1 d . . . . .
H15 H 0.1472 0.9500 0.3467 0.060 Uiso 1 1 calc R . . . .
C16 C 0.3185(3) 0.9075(2) 0.29018(19) 0.0446(6) Uani 1 1 d . . . . .
H16 H 0.3707 0.9653 0.3492 0.054 Uiso 1 1 calc R . . . .
C17 C 0.3757(2) 0.8308(2) 0.20555(17) 0.0352(5) Uani 1 1 d . . . . .
H17 H 0.4671 0.8368 0.2083 0.042 Uiso 1 1 calc R . . . .
O1A O 0.60427(15) 0.61985(18) 0.57060(14) 0.0497(4) Uani 1 1 d . . . . .
O2A O 0.48389(16) 0.7613(2) 0.59413(17) 0.0686(6) Uani 1 1 d . . . . .
N1A N 0.99007(16) 0.57261(17) 0.39432(14) 0.0330(4) Uani 1 1 d . . . . .
N2A N 1.01164(16) 0.86981(16) 0.72905(13) 0.0317(4) Uani 1 1 d . . . . .
N3A N 1.00254(15) 0.71104(16) 0.56787(13) 0.0290(4) Uani 1 1 d . . . . .
N4A N 0.58024(17) 0.7166(2) 0.55999(15) 0.0421(5) Uani 1 1 d . . . . .
C1A C 1.06528(19) 0.65517(18) 0.47398(16) 0.0288(4) Uani 1 1 d . . . . .
C2A C 1.19780(19) 0.6899(2) 0.46348(18) 0.0350(5) Uani 1 1 d . . . . .
H2A H 1.2491 0.7514 0.5206 0.042 Uiso 1 1 calc R . . . .
C3A C 1.2514(2) 0.6326(2) 0.36840(19) 0.0394(5) Uani 1 1 d . . . . .
H3A H 1.3411 0.6533 0.3598 0.047 Uiso 1 1 calc R . . . .
C4A C 1.1747(2) 0.5452(2) 0.28555(18) 0.0377(5) Uani 1 1 d . . . . .
H4A H 1.2102 0.5038 0.2198 0.045 Uiso 1 1 calc R . . . .
C5A C 1.0457(2) 0.5203(2) 0.30157(17) 0.0368(5) Uani 1 1 d . . . . .
H5A H 0.9920 0.4625 0.2436 0.044 Uiso 1 1 calc R . . . .
C6A C 1.06751(17) 0.77788(18) 0.66893(16) 0.0275(4) Uani 1 1 d . . . . .
C7A C 1.1792(2) 0.7465(2) 0.70654(19) 0.0390(5) Uani 1 1 d . . . . .
H7A H 1.2146 0.6783 0.6640 0.047 Uiso 1 1 calc R . . . .
C8A C 1.2371(2) 0.8167(3) 0.8069(2) 0.0497(6) Uani 1 1 d . . . . .
H8A H 1.3148 0.7988 0.8333 0.060 Uiso 1 1 calc R . . . .
C9A C 1.1814(2) 0.9136(2) 0.8690(2) 0.0495(6) Uani 1 1 d . . . . .
H9A H 1.2201 0.9638 0.9380 0.059 Uiso 1 1 calc R . . . .
C10A C 1.0687(2) 0.9344(2) 0.82751(18) 0.0398(5) Uani 1 1 d . . . . .
H10A H 1.0284 0.9986 0.8711 0.048 Uiso 1 1 calc R . . . .
C11A C 0.86099(17) 0.69264(19) 0.56215(16) 0.0285(4) Uani 1 1 d . . . . .
H11C H 0.8310 0.7060 0.6374 0.034 Uiso 1 1 calc R . . . .
H11D H 0.8278 0.6064 0.5205 0.034 Uiso 1 1 calc R . . . .
C12A C 0.80390(18) 0.77680(18) 0.50858(15) 0.0268(4) Uani 1 1 d . . . . .
C13A C 0.67277(18) 0.7868(2) 0.50502(16) 0.0313(4) Uani 1 1 d . . . . .
C14A C 0.6220(2) 0.8614(2) 0.45267(18) 0.0410(5) Uani 1 1 d . . . . .
H14A H 0.5319 0.8644 0.4522 0.049 Uiso 1 1 calc R . . . .
C15A C 0.7025(2) 0.9307(2) 0.4015(2) 0.0452(6) Uani 1 1 d . . . . .
H15A H 0.6686 0.9813 0.3644 0.054 Uiso 1 1 calc R . . . .
C16A C 0.8327(2) 0.9265(2) 0.40427(19) 0.0400(5) Uani 1 1 d . . . . .
H16A H 0.8890 0.9756 0.3699 0.048 Uiso 1 1 calc R . . . .
C17A C 0.8830(2) 0.85087(19) 0.45700(17) 0.0324(4) Uani 1 1 d . . . . .
H17A H 0.9734 0.8496 0.4579 0.039 Uiso 1 1 calc R . . . .

loop_
_atom_site_aniso_label
_atom_site_aniso_U_11
_atom_site_aniso_U_22
_atom_site_aniso_U_33
_atom_site_aniso_U_23
_atom_site_aniso_U_13
_atom_site_aniso_U_12
O1 0.0302(11) 0.077(2) 0.0479(14) 0.0045(14) -0.0009(10) 0.0050(13)
O2 0.0345(13) 0.086(2) 0.106(2) 0.0318(17) -0.0165(13) 0.0183(12)
O1B 0.055(4) 0.062(5) 0.048(4) 0.016(3) 0.002(3) -0.003(3)
O2B 0.052(4) 0.075(5) 0.070(5) 0.018(3) 0.001(3) 0.014(3)
N1 0.0320(9) 0.0381(10) 0.0377(10) 0.0178(8) 0.0028(7) 0.0087(7)
N2 0.0364(9) 0.0383(10) 0.0325(9) 0.0151(8) 0.0081(7) 0.0113(8)
N3 0.0212(7) 0.0357(9) 0.0285(8) 0.0133(7) 0.0053(6) 0.0087(6)
N4 0.0233(9) 0.0572(14) 0.0651(14) 0.0265(11) 0.0018(9) 0.0073(9)
C1 0.0245(9) 0.0309(10) 0.0251(9) 0.0077(8) 0.0030(7) 0.0037(7)
C2 0.0272(9) 0.0325(11) 0.0325(10) 0.0099(9) 0.0052(8) 0.0069(8)
C3 0.0293(10) 0.0401(12) 0.0322(11) 0.0081(9) 0.0086(8) 0.0015(9)
C4 0.0403(12) 0.0406(13) 0.0346(11) 0.0164(10) 0.0056(9) -0.0016(9)
C5 0.0409(12) 0.0407(13) 0.0405(12) 0.0212(10) -0.0007(10) 0.0054(10)
C6 0.0279(9) 0.0305(10) 0.0259(9) 0.0070(8) 0.0055(8) 0.0116(8)
C7 0.0296(10) 0.0393(12) 0.0288(10) 0.0036(9) 0.0001(8) 0.0090(9)
C8 0.0411(12) 0.0497(14) 0.0313(11) 0.0010(10) -0.0086(9) 0.0195(10)
C9 0.0642(15) 0.0418(13) 0.0264(11) 0.0079(10) -0.0016(10) 0.0276(12)
C10 0.0576(14) 0.0360(12) 0.0298(11) 0.0124(9) 0.0097(10) 0.0157(10)
C11 0.0240(9) 0.0344(11) 0.0257(9) 0.0078(8) 0.0030(7) 0.0059(8)
C12 0.0280(9) 0.0318(10) 0.0274(9) 0.0152(8) 0.0061(8) 0.0097(8)
C13 0.0283(10) 0.0420(12) 0.0445(12) 0.0246(10) 0.0103(9) 0.0122(9)
C14 0.0400(12) 0.0531(15) 0.0708(18) 0.0376(14) 0.0301(12) 0.0270(11)
C15 0.0673(17) 0.0453(14) 0.0494(15) 0.0199(12) 0.0293(13) 0.0316(13)
C16 0.0622(15) 0.0390(13) 0.0347(12) 0.0089(10) 0.0080(11) 0.0176(11)
C17 0.0389(11) 0.0362(12) 0.0328(11) 0.0102(9) 0.0028(9) 0.0129(9)
O1A 0.0367(9) 0.0656(12) 0.0514(10) 0.0288(9) 0.0069(7) -0.0007(8)
O2A 0.0294(9) 0.1145(18) 0.0648(12) 0.0237(12) 0.0138(8) 0.0238(10)
N1A 0.0321(9) 0.0382(10) 0.0287(9) 0.0092(8) -0.0006(7) 0.0070(7)
N2A 0.0337(9) 0.0361(10) 0.0265(8) 0.0110(7) 0.0037(7) 0.0055(7)
N3A 0.0220(8) 0.0375(10) 0.0270(8) 0.0072(7) -0.0004(6) 0.0074(7)
N4A 0.0248(9) 0.0670(14) 0.0340(10) 0.0129(10) 0.0018(7) 0.0089(9)
C1A 0.0304(10) 0.0307(10) 0.0282(10) 0.0110(8) 0.0027(8) 0.0091(8)
C2A 0.0280(10) 0.0354(11) 0.0406(12) 0.0091(9) 0.0050(9) 0.0056(8)
C3A 0.0340(11) 0.0393(12) 0.0480(13) 0.0143(10) 0.0161(10) 0.0104(9)
C4A 0.0496(13) 0.0342(12) 0.0346(11) 0.0129(9) 0.0151(10) 0.0160(10)
C5A 0.0483(13) 0.0345(12) 0.0271(10) 0.0071(9) 0.0017(9) 0.0088(10)
C6A 0.0238(9) 0.0325(10) 0.0278(10) 0.0127(8) 0.0002(7) 0.0018(8)
C7A 0.0324(11) 0.0449(13) 0.0425(12) 0.0156(10) -0.0034(9) 0.0096(9)
C8A 0.0383(12) 0.0646(17) 0.0486(14) 0.0248(13) -0.0149(11) 0.0008(11)
C9A 0.0539(15) 0.0541(16) 0.0340(12) 0.0106(11) -0.0104(11) -0.0066(12)
C10A 0.0474(13) 0.0389(12) 0.0296(11) 0.0075(9) 0.0033(9) 0.0007(10)
C11A 0.0235(9) 0.0349(11) 0.0279(10) 0.0112(8) 0.0013(7) 0.0032(8)
C12A 0.0258(9) 0.0281(10) 0.0239(9) 0.0035(8) -0.0018(7) 0.0045(7)
C13A 0.0261(9) 0.0386(12) 0.0255(10) 0.0025(8) -0.0005(8) 0.0065(8)
C14A 0.0393(12) 0.0452(13) 0.0364(12) 0.0033(10) -0.0087(9) 0.0178(10)
C15A 0.0609(15) 0.0331(12) 0.0419(13) 0.0073(10) -0.0113(11) 0.0158(11)
C16A 0.0508(13) 0.0305(11) 0.0379(12) 0.0123(10) -0.0058(10) -0.0005(10)
C17A 0.0328(10) 0.0303(11) 0.0331(11) 0.0089(9) 0.0004(8) 0.0026(8)

loop_
_atom_type_symbol
_atom_type_description
_atom_type_scat_dispersion_real
_atom_type_scat_dispersion_imag
_atom_type_scat_source
C C 0.0030 0.0020 'International Tables Vol C Tables 4.2.6.8 and 6.1.1.4'
H H 0.0000 0.0000 'International Tables Vol C Tables 4.2.6.8 and 6.1.1.4'
N N 0.0060 0.0030 'International Tables Vol C Tables 4.2.6.8 and 6.1.1.4'
O O 0.0110 0.0060 'International Tables Vol C Tables 4.2.6.8 and 6.1.1.4'

loop_
_geom_angle_atom_site_label_1
_geom_angle_atom_site_label_2
_geom_angle_atom_site_label_3
_geom_angle
C5 N1 C1 117.42(18)
C6 N2 C10 117.95(19)
C1 N3 C6 124.30(16)
C1 N3 C11 117.21(16)
C6 N3 C11 118.30(16)
O1 N4 C13 119.4(2)
O2 N4 O1 121.2(3)
O2 N4 C13 119.2(2)
O1B N4 O2B 134.2(9)
O1B N4 C13 118.5(6)
O2B N4 C13 107.1(6)
N1 C1 N3 115.03(16)
N1 C1 C2 122.53(18)
C2 C1 N3 122.31(18)
C1 C2 H2 120.9
C3 C2 C1 118.3(2)
C3 C2 H2 120.9
C2 C3 H3 120.0
C2 C3 C4 119.94(19)
C4 C3 H3 120.0
C3 C4 H4 121.1
C5 C4 C3 117.8(2)
C5 C4 H4 121.1
N1 C5 C4 124.0(2)
N1 C5 H5 118.0
C4 C5 H5 118.0
N2 C6 N3 114.94(17)
N2 C6 C7 122.17(19)
C7 C6 N3 122.84(18)
C6 C7 H7 120.9
C8 C7 C6 118.2(2)
C8 C7 H7 120.9
C7 C8 H8 120.0
C7 C8 C9 120.1(2)
C9 C8 H8 120.0
C8 C9 H9 121.2
C10 C9 C8 117.5(2)
C10 C9 H9 121.2
N2 C10 C9 123.9(2)
N2 C10 H10 118.0
C9 C10 H10 118.0
N3 C11 H11A 108.9
N3 C11 H11B 108.9
N3 C11 C12 113.19(16)
H11A C11 H11B 107.8
C12 C11 H11A 108.9
C12 C11 H11B 108.9
C13 C12 C11 124.89(18)
C17 C12 C11 119.68(17)
C17 C12 C13 115.42(18)
C12 C13 N4 120.18(19)
C14 C13 N4 116.7(2)
C14 C13 C12 123.1(2)
C13 C14 H14 120.2
C15 C14 C13 119.5(2)
C15 C14 H14 120.2
C14 C15 H15 120.0
C14 C15 C16 120.1(2)
C16 C15 H15 120.0
C15 C16 H16 120.1
C15 C16 C17 119.8(2)
C17 C16 H16 120.1
C12 C17 C16 122.1(2)
C12 C17 H17 119.0
C16 C17 H17 119.0
C1A N1A C5A 117.56(18)
C6A N2A C10A 117.67(18)
C1A N3A C11A 118.43(16)
C6A N3A C1A 123.82(16)
C6A N3A C11A 117.65(15)
O1A N4A O2A 124.1(2)
O1A N4A C13A 118.68(17)
O2A N4A C13A 117.2(2)
N1A C1A N3A 115.79(17)
N1A C1A C2A 122.29(18)
C2A C1A N3A 121.83(18)
C1A C2A H2A 120.8
C3A C2A C1A 118.3(2)
C3A C2A H2A 120.8
C2A C3A H3A 120.0
C2A C3A C4A 120.0(2)
C4A C3A H3A 120.0
C3A C4A H4A 121.2
C5A C4A C3A 117.58(19)
C5A C4A H4A 121.2
N1A C5A C4A 124.2(2)
N1A C5A H5A 117.9
C4A C5A H5A 117.9
N2A C6A N3A 115.58(16)
N2A C6A C7A 122.24(19)
C7A C6A N3A 122.10(19)
C6A C7A H7A 120.7
C8A C7A C6A 118.6(2)
C8A C7A H7A 120.7
C7A C8A H8A 120.2
C7A C8A C9A 119.6(2)
C9A C8A H8A 120.2
C8A C9A H9A 121.2
C10A C9A C8A 117.7(2)
C10A C9A H9A 121.2
N2A C10A C9A 124.1(2)
N2A C10A H10A 118.0
C9A C10A H10A 118.0
N3A C11A H11C 108.8
N3A C11A H11D 108.8
N3A C11A C12A 113.87(16)
H11C C11A H11D 107.7
C12A C11A H11C 108.8
C12A C11A H11D 108.8
C13A C12A C11A 124.51(18)
C13A C12A C17A 114.99(19)
C17A C12A C11A 120.50(17)
C12A C13A N4A 120.11(19)
C14A C13A N4A 116.28(19)
C14A C13A C12A 123.6(2)
C13A C14A H14A 120.3
C15A C14A C13A 119.5(2)
C15A C14A H14A 120.3
C14A C15A H15A 120.3
C14A C15A C16A 119.5(2)
C16A C15A H15A 120.3
C15A C16A H16A 119.7
C15A C16A C17A 120.6(2)
C17A C16A H16A 119.7
C12A C17A H17A 119.1
C16A C17A C12A 121.8(2)
C16A C17A H17A 119.1

loop_
_geom_bond_atom_site_label_1
_geom_bond_atom_site_label_2
_geom_bond_distance
O1 N4 1.235(3)
O2 N4 1.222(3)
O1B N4 1.170(8)
O2B N4 1.261(8)
N1 C1 1.342(3)
N1 C5 1.342(3)
N2 C6 1.336(3)
N2 C10 1.344(3)
N3 C1 1.403(2)
N3 C6 1.404(2)
N3 C11 1.463(2)
N4 C13 1.480(3)
C1 C2 1.394(3)
C2 H2 0.9500
C2 C3 1.376(3)
C3 H3 0.9500
C3 C4 1.383(3)
C4 H4 0.9500
C4 C5 1.372(3)
C5 H5 0.9500
C6 C7 1.399(3)
C7 H7 0.9500
C7 C8 1.378(3)
C8 H8 0.9500
C8 C9 1.387(4)
C9 H9 0.9500
C9 C10 1.370(3)
C10 H10 0.9500
C11 H11A 0.9900
C11 H11B 0.9900
C11 C12 1.518(3)
C12 C13 1.394(3)
C12 C17 1.390(3)
C13 C14 1.382(3)
C14 H14 0.9500
C14 C15 1.362(4)
C15 H15 0.9500
C15 C16 1.372(4)
C16 H16 0.9500
C16 C17 1.394(3)
C17 H17 0.9500
O1A N4A 1.222(3)
O2A N4A 1.232(2)
N1A C1A 1.327(3)
N1A C5A 1.349(3)
N2A C6A 1.339(3)
N2A C10A 1.342(3)
N3A C1A 1.411(2)
N3A C6A 1.404(2)
N3A C11A 1.465(2)
N4A C13A 1.476(3)
C1A C2A 1.405(3)
C2A H2A 0.9500
C2A C3A 1.377(3)
C3A H3A 0.9500
C3A C4A 1.380(3)
C4A H4A 0.9500
C4A C5A 1.369(3)
C5A H5A 0.9500
C6A C7A 1.394(3)
C7A H7A 0.9500
C7A C8A 1.379(3)
C8A H8A 0.9500
C8A C9A 1.387(4)
C9A H9A 0.9500
C9A C10A 1.369(3)
C10A H10A 0.9500
C11A H11C 0.9900
C11A H11D 0.9900
C11A C12A 1.517(3)
C12A C13A 1.399(3)
C12A C17A 1.400(3)
C13A C14A 1.385(3)
C14A H14A 0.9500
C14A C15A 1.369(4)
C15A H15A 0.9500
C15A C16A 1.373(3)
C16A H16A 0.9500
C16A C17A 1.396(3)
C17A H17A 0.9500

loop_
_geom_torsion_atom_site_label_1
_geom_torsion_atom_site_label_2
_geom_torsion_atom_site_label_3
_geom_torsion_atom_site_label_4
_geom_torsion
O1 N4 C13 C12 20.7(4)
O1 N4 C13 C14 -160.6(3)
O2 N4 C13 C12 -155.8(3)
O2 N4 C13 C14 23.0(4)
O1B N4 C13 C12 -17.9(10)
O1B N4 C13 C14 160.8(10)
O2B N4 C13 C12 158.3(8)
O2B N4 C13 C14 -22.9(9)
N1 C1 C2 C3 1.0(3)
N2 C6 C7 C8 3.3(3)
N3 C1 C2 C3 176.73(18)
N3 C6 C7 C8 -179.54(18)
N3 C11 C12 C13 -179.64(18)
N3 C11 C12 C17 -0.7(3)
N4 C13 C14 C15 -177.5(2)
C1 N1 C5 C4 -0.4(3)
C1 N3 C6 N2 -165.03(18)
C1 N3 C6 C7 17.7(3)
C1 N3 C11 C12 -104.85(19)
C1 C2 C3 C4 -0.8(3)
C2 C3 C4 C5 0.1(3)
C3 C4 C5 N1 0.5(3)
C5 N1 C1 N3 -176.41(18)
C5 N1 C1 C2 -0.4(3)
C6 N2 C10 C9 -0.8(3)
C6 N3 C1 N1 -151.55(18)
C6 N3 C1 C2 32.4(3)
C6 N3 C11 C12 80.0(2)
C6 C7 C8 C9 -1.9(3)
C7 C8 C9 C10 -0.6(3)
C8 C9 C10 N2 2.1(3)
C10 N2 C6 N3 -179.35(17)
C10 N2 C6 C7 -2.0(3)
C11 N3 C1 N1 33.6(2)
C11 N3 C1 C2 -142.43(19)
C11 N3 C6 N2 9.8(2)
C11 N3 C6 C7 -167.54(17)
C11 C12 C13 N4 -4.7(3)
C11 C12 C13 C14 176.6(2)
C11 C12 C17 C16 -177.5(2)
C12 C13 C14 C15 1.2(3)
C13 C12 C17 C16 1.5(3)
C13 C14 C15 C16 1.0(4)
C14 C15 C16 C17 -1.8(4)
C15 C16 C17 C12 0.5(4)
C17 C12 C13 N4 176.30(19)
C17 C12 C13 C14 -2.4(3)
O1A N4A C13A C12A -27.8(3)
O1A N4A C13A C14A 152.8(2)
O2A N4A C13A C12A 150.9(2)
O2A N4A C13A C14A -28.4(3)
N1A C1A C2A C3A -2.3(3)
N2A C6A C7A C8A -3.2(3)
N3A C1A C2A C3A -178.8(2)
N3A C6A C7A C8A -179.9(2)
N3A C11A C12A C13A -172.19(17)
N3A C11A C12A C17A 8.4(3)
N4A C13A C14A C15A 178.9(2)
C1A N1A C5A C4A 1.4(3)
C1A N3A C6A N2A 148.78(19)
C1A N3A C6A C7A -34.4(3)
C1A N3A C11A C12A -81.5(2)
C1A C2A C3A C4A 1.2(3)
C2A C3A C4A C5A 1.0(3)
C3A C4A C5A N1A -2.4(3)
C5A N1A C1A N3A 177.69(18)
C5A N1A C1A C2A 1.0(3)
C6A N2A C10A C9A 1.3(3)
C6A N3A C1A N1A 164.71(18)
C6A N3A C1A C2A -18.6(3)
C6A N3A C11A C12A 102.0(2)
C6A C7A C8A C9A 2.0(4)
C7A C8A C9A C10A 0.7(4)
C8A C9A C10A N2A -2.5(4)
C10A N2A C6A N3A 178.45(18)
C10A N2A C6A C7A 1.6(3)
C11A N3A C1A N1A -11.5(3)
C11A N3A C1A C2A 165.13(19)
C11A N3A C6A N2A -34.9(3)
C11A N3A C6A C7A 141.9(2)
C11A C12A C13A N4A 2.8(3)
C11A C12A C13A C14A -177.88(19)
C11A C12A C17A C16A 178.10(18)
C12A C13A C14A C15A -0.4(3)
C13A C12A C17A C16A -1.3(3)
C13A C14A C15A C16A -0.9(3)
C14A C15A C16A C17A 1.1(3)
C15A C16A C17A C12A 0.1(3)
C17A C12A C13A N4A -177.80(18)
C17A C12A C13A C14A 1.5(3)
